data_7206024
loop_
_publ_author_name
'Yang, Ming'
'Jiang, Feilong'
'Chen, Qihui'
'Zhou, Youfu'
'Feng, Rui'
'Xiong, Kecai'
'Hong, Maochun'

_publ_section_title
;
 Solvent and temperature influence structural variation from nonporous
 2D \\rightarrow 3D parallel polycatenation to 3D microporous
 metal--organic framework
;
_journal_issue 12
_journal_name_full CrystEngComm
_journal_page_first 3971
_journal_paper_doi 10.1039/c1ce05263b
_journal_volume 13
_journal_year 2011
_chemical_formula_sum 'C13 H9 N2 O6.5 Zn'
_chemical_formula_weight 362.59
_chemical_name_systematic
;
?
;
_space_group_IT_number 2
_symmetry_space_group_name_Hall '-P 1'
_symmetry_space_group_name_H-M 'P -1'
_atom_sites_solution_hydrogens geom
_atom_sites_solution_primary direct
_atom_sites_solution_secondary difmap
_audit_creation_method SHELXL-97
_cell_angle_alpha 97.510(3)
_cell_angle_beta 103.711(5)
_cell_angle_gamma 112.582(6)
_cell_formula_units_Z 2
_cell_length_a 8.2330(16)
_cell_length_b 9.1285(16)
_cell_length_c 10.7920(16)
_cell_measurement_temperature 293(2)
_cell_volume 705.0(2)
_computing_structure_refinement 'SHELXL-97 (Sheldrick, 1997)'
_computing_structure_solution 'SHELXS-97 (Sheldrick, 1990)'
_diffrn_ambient_temperature 293(2)
_diffrn_measured_fraction_theta_full 0.987
_diffrn_measured_fraction_theta_max 0.987
_diffrn_radiation_monochromator graphite
_diffrn_radiation_source 'fine-focus sealed tube'
_diffrn_radiation_type MoK\a
_diffrn_radiation_wavelength 0.71073
_diffrn_reflns_av_R_equivalents 0.0357
_diffrn_reflns_av_sigmaI/netI 0.0619
_diffrn_reflns_limit_h_max 9
_diffrn_reflns_limit_h_min -10
_diffrn_reflns_limit_k_max 11
_diffrn_reflns_limit_k_min -10
_diffrn_reflns_limit_l_max 13
_diffrn_reflns_limit_l_min -13
_diffrn_reflns_number 6044
_diffrn_reflns_theta_full 27.48
_diffrn_reflns_theta_max 27.48
_diffrn_reflns_theta_min 2.49
_exptl_absorpt_coefficient_mu 1.778
_exptl_absorpt_correction_T_max 0.7176
_exptl_absorpt_correction_T_min 0.7176
_exptl_crystal_density_diffrn 1.708
_exptl_crystal_density_method 'not measured'
_exptl_crystal_F_000 366
_exptl_crystal_size_max 0.20
_exptl_crystal_size_mid 0.20
_exptl_crystal_size_min 0.20
_refine_diff_density_max 1.031
_refine_diff_density_min -0.700
_refine_diff_density_rms 0.102
_refine_ls_extinction_method none
_refine_ls_goodness_of_fit_ref 1.088
_refine_ls_hydrogen_treatment mixed
_refine_ls_matrix_type full
_refine_ls_number_parameters 214
_refine_ls_number_reflns 3197
_refine_ls_number_restraints 0
_refine_ls_restrained_S_all 1.088
_refine_ls_R_factor_all 0.0607
_refine_ls_R_factor_gt 0.0503
_refine_ls_shift/su_max 0.000
_refine_ls_shift/su_mean 0.000
_refine_ls_structure_factor_coef Fsqd
_refine_ls_weighting_details 'calc w=1/[\s^2^(Fo^2^)+(0.0792P)^2^+0.0000P] where P=(Fo^2^+2Fc^2^)/3'
_refine_ls_weighting_scheme calc
_refine_ls_wR_factor_gt 0.1412
_refine_ls_wR_factor_ref 0.1492
_reflns_number_gt 2598
_reflns_number_total 3197
_reflns_threshold_expression >2sigma(I)
_cod_data_source_file c1ce05263b.txt
_cod_data_source_block 2
_cod_original_formula_sum 'C13 H9 N2 O6.50 Zn'
_cod_database_code 7206024

loop_
_symmetry_equiv_pos_as_xyz
'x, y, z'
'-x, -y, -z'

loop_
_atom_site_label
_atom_site_type_symbol
_atom_site_fract_x
_atom_site_fract_y
_atom_site_fract_z
_atom_site_U_iso_or_equiv
_atom_site_adp_type
_atom_site_occupancy
_atom_site_symmetry_multiplicity
_atom_site_calc_flag
_atom_site_refinement_flags
_atom_site_disorder_assembly
_atom_site_disorder_group
Zn1 Zn 1.07382(6) 0.84002(5) -0.00289(4) 0.03365(18) Uani 1 1 d . . .
O1 O 0.8890(4) 0.6746(3) 0.0501(3) 0.0377(6) Uani 1 1 d . . .
N1 N 1.0404(4) 0.7233(4) -0.1896(3) 0.0336(7) Uani 1 1 d . . .
C1 C 0.8754(5) 0.7155(4) 0.1636(4) 0.0337(8) Uani 1 1 d . . .
O2 O 0.9805(4) 0.8458(4) 0.2453(3) 0.0590(9) Uani 1 1 d . . .
N2 N 0.5317(5) 0.5555(4) 0.4730(3) 0.0429(8) Uani 1 1 d . . .
C2 C 0.7214(5) 0.5903(4) 0.1959(3) 0.0270(7) Uani 1 1 d . . .
O3 O 0.3883(4) 0.1047(4) -0.0413(3) 0.0451(7) Uani 1 1 d . . .
C3 C 0.6091(5) 0.4371(4) 0.1095(3) 0.0273(7) Uani 1 1 d . . .
H3 H 0.6294 0.4113 0.0300 0.033 Uiso 1 1 calc R . .
O4 O 0.1883(3) 0.0774(3) 0.0700(3) 0.0345(6) Uani 1 1 d . . .
C4 C 0.4666(5) 0.3223(4) 0.1416(3) 0.0257(7) Uani 1 1 d . . .
O5 O 0.5712(15) 0.7212(9) 0.5082(7) 0.087(3) Uani 0.50 1 d P . .
C5 C 0.3425(5) 0.1583(4) 0.0478(3) 0.0291(7) Uani 1 1 d . . .
O6 O 1.2960(4) 0.8036(4) 0.1039(3) 0.0455(8) Uani 1 1 d . . .
C6 C 0.4379(5) 0.3572(4) 0.2605(3) 0.0308(8) Uani 1 1 d . . .
H6 H 0.3432 0.2804 0.2823 0.037 Uiso 1 1 calc R . .
O7 O 1.3556(8) 0.9590(7) 0.3672(5) 0.133(2) Uani 1 1 d . . .
C7 C 0.5533(5) 0.5095(5) 0.3474(4) 0.0360(9) Uani 1 1 d . . .
C8 C 0.6911(5) 0.6274(5) 0.3144(4) 0.0359(9) Uani 1 1 d . . .
H8 H 0.7625 0.7306 0.3715 0.043 Uiso 1 1 calc R . .
C9 C 1.1231(7) 0.7987(5) -0.2701(4) 0.0589(14) Uani 1 1 d . . .
H9 H 1.1925 0.9116 -0.2438 0.071 Uiso 1 1 calc R . .
C10 C 1.1098(8) 0.7155(5) -0.3914(4) 0.0621(15) Uani 1 1 d . . .
H10 H 1.1714 0.7728 -0.4440 0.075 Uiso 1 1 calc R . .
C11 C 1.0056(5) 0.5475(4) -0.4353(3) 0.0330(8) Uani 1 1 d . . .
C12 C 0.9146(5) 0.4703(5) -0.3533(4) 0.0362(9) Uani 1 1 d . . .
H12 H 0.8390 0.3583 -0.3796 0.043 Uiso 1 1 calc R . .
C13 C 0.9366(5) 0.5608(4) -0.2315(4) 0.0338(8) Uani 1 1 d . . .
H13 H 0.8768 0.5065 -0.1767 0.041 Uiso 1 1 calc R . .
H6A H 1.390(7) 0.842(5) 0.077(4) 0.041 Uiso 1 1 d . . .
H6B H 1.324(7) 0.852(6) 0.168(5) 0.041 Uiso 1 1 d . . .

loop_
_atom_site_aniso_label
_atom_site_aniso_U_11
_atom_site_aniso_U_22
_atom_site_aniso_U_33
_atom_site_aniso_U_23
_atom_site_aniso_U_13
_atom_site_aniso_U_12
Zn1 0.0377(3) 0.0218(2) 0.0297(3) -0.00171(17) 0.0186(2) -0.00129(19)
O1 0.0353(14) 0.0334(14) 0.0409(15) 0.0099(12) 0.0216(12) 0.0054(11)
N1 0.0355(17) 0.0271(15) 0.0278(14) -0.0037(12) 0.0133(13) 0.0043(13)
C1 0.0276(18) 0.0244(17) 0.042(2) 0.0080(15) 0.0126(16) 0.0026(14)
O2 0.0509(19) 0.0333(16) 0.0582(19) -0.0058(14) 0.0194(16) -0.0130(14)
N2 0.0424(19) 0.0392(19) 0.0299(17) -0.0058(14) 0.0180(14) 0.0007(15)
C2 0.0232(16) 0.0264(17) 0.0257(16) 0.0041(13) 0.0086(13) 0.0050(13)
O3 0.0372(15) 0.0353(15) 0.0441(15) -0.0124(12) 0.0202(13) -0.0009(12)
C3 0.0267(17) 0.0268(17) 0.0240(15) 0.0020(13) 0.0111(13) 0.0066(14)
O4 0.0280(13) 0.0228(12) 0.0420(14) -0.0001(11) 0.0172(11) -0.0010(10)
C4 0.0217(16) 0.0234(16) 0.0252(15) 0.0021(13) 0.0087(13) 0.0032(13)
O5 0.185(9) 0.048(4) 0.051(4) 0.017(3) 0.063(5) 0.057(5)
C5 0.0251(17) 0.0230(17) 0.0329(17) 0.0024(14) 0.0110(14) 0.0041(14)
O6 0.0394(17) 0.0444(18) 0.0503(18) 0.0075(15) 0.0232(15) 0.0117(14)
C6 0.0264(18) 0.0296(18) 0.0278(16) 0.0038(14) 0.0114(14) 0.0026(14)
O7 0.139(5) 0.128(5) 0.076(3) 0.017(3) -0.008(3) 0.026(4)
C7 0.033(2) 0.038(2) 0.0264(17) -0.0045(15) 0.0135(15) 0.0069(16)
C8 0.031(2) 0.0320(19) 0.0319(18) -0.0041(15) 0.0101(15) 0.0049(16)
C9 0.076(3) 0.031(2) 0.040(2) -0.0099(18) 0.036(2) -0.011(2)
C10 0.083(4) 0.033(2) 0.041(2) -0.0076(18) 0.038(2) -0.011(2)
C11 0.0342(19) 0.0305(18) 0.0244(17) -0.0022(14) 0.0076(15) 0.0076(15)
C12 0.041(2) 0.0262(18) 0.0325(18) -0.0022(15) 0.0149(16) 0.0060(16)
C13 0.040(2) 0.0285(18) 0.0315(18) 0.0019(15) 0.0186(16) 0.0110(16)

loop_
_atom_type_symbol
_atom_type_description
_atom_type_scat_dispersion_real
_atom_type_scat_dispersion_imag
_atom_type_scat_source
C C 0.0033 0.0016 'International Tables Vol C Tables 4.2.6.8 and 6.1.1.4'
N N 0.0061 0.0033 'International Tables Vol C Tables 4.2.6.8 and 6.1.1.4'
O O 0.0106 0.0060 'International Tables Vol C Tables 4.2.6.8 and 6.1.1.4'
Zn Zn 0.2839 1.4301 'International Tables Vol C Tables 4.2.6.8 and 6.1.1.4'
H H 0.0000 0.0000 'International Tables Vol C Tables 4.2.6.8 and 6.1.1.4'

loop_
_geom_angle_atom_site_label_1
_geom_angle_atom_site_label_2
_geom_angle_atom_site_label_3
_geom_angle
_geom_angle_site_symmetry_1
_geom_angle_site_symmetry_3
_geom_angle_publ_flag
O1 Zn1 O4 126.95(12) . 1_665 ?
O1 Zn1 N1 103.22(12) . . ?
O4 Zn1 N1 125.84(12) 1_665 . ?
O1 Zn1 O6 94.73(12) . . ?
O4 Zn1 O6 95.38(12) 1_665 . ?
N1 Zn1 O6 99.88(13) . . ?
C1 O1 Zn1 117.1(2) . . ?
C9 N1 C13 117.6(3) . . ?
C9 N1 Zn1 123.6(3) . . ?
C13 N1 Zn1 118.8(3) . . ?
O2 C1 O1 124.6(4) . . ?
O2 C1 C2 120.0(4) . . ?
O1 C1 C2 115.4(3) . . ?
N2 N2 O5 130.1(5) 2_666 . ?
N2 N2 C7 117.1(4) 2_666 . ?
O5 N2 C7 112.4(4) . . ?
C8 C2 C3 119.5(3) . . ?
C8 C2 C1 119.3(3) . . ?
C3 C2 C1 121.2(3) . . ?
C2 C3 C4 120.3(3) . . ?
C2 C3 H3 119.9 . . ?
C4 C3 H3 119.9 . . ?
C5 O4 Zn1 115.5(2) . 1_445 ?
C6 C4 C3 120.5(3) . . ?
C6 C4 C5 118.9(3) . . ?
C3 C4 C5 120.6(3) . . ?
O3 C5 O4 123.1(3) . . ?
O3 C5 C4 121.2(3) . . ?
O4 C5 C4 115.7(3) . . ?
Zn1 O6 H6A 112(3) . . ?
Zn1 O6 H6B 106(4) . . ?
H6A O6 H6B 105(5) . . ?
C4 C6 C7 118.7(3) . . ?
C4 C6 H6 120.6 . . ?
C7 C6 H6 120.6 . . ?
C8 C7 C6 121.3(3) . . ?
C8 C7 N2 116.5(3) . . ?
C6 C7 N2 122.1(3) . . ?
C2 C8 C7 119.5(3) . . ?
C2 C8 H8 120.2 . . ?
C7 C8 H8 120.2 . . ?
N1 C9 C10 122.5(4) . . ?
N1 C9 H9 118.8 . . ?
C10 C9 H9 118.8 . . ?
C9 C10 C11 120.7(4) . . ?
C9 C10 H10 119.7 . . ?
C11 C10 H10 119.7 . . ?
C12 C11 C10 116.7(3) . . ?
C12 C11 C11 121.4(4) . 2_764 ?
C10 C11 C11 121.9(4) . 2_764 ?
C11 C12 C13 119.7(3) . . ?
C11 C12 H12 120.2 . . ?
C13 C12 H12 120.2 . . ?
N1 C13 C12 122.8(4) . . ?
N1 C13 H13 118.6 . . ?
C12 C13 H13 118.6 . . ?

loop_
_geom_bond_atom_site_label_1
_geom_bond_atom_site_label_2
_geom_bond_distance
_geom_bond_site_symmetry_2
_geom_bond_publ_flag
Zn1 O1 1.948(3) . ?
Zn1 O4 1.959(2) 1_665 ?
Zn1 N1 2.055(3) . ?
Zn1 O6 2.086(3) . ?
O1 C1 1.276(5) . ?
N1 C9 1.330(5) . ?
N1 C13 1.343(5) . ?
C1 O2 1.231(4) . ?
C1 C2 1.496(5) . ?
N2 N2 1.238(7) 2_666 ?
N2 O5 1.396(8) . ?
N2 C7 1.439(5) . ?
C2 C8 1.384(5) . ?
C2 C3 1.392(5) . ?
O3 C5 1.224(5) . ?
C3 C4 1.392(5) . ?
C3 H3 0.9300 . ?
O4 C5 1.298(4) . ?
O4 Zn1 1.959(2) 1_445 ?
C4 C6 1.378(5) . ?
C4 C5 1.499(5) . ?
O6 H6A 0.85(5) . ?
O6 H6B 0.70(5) . ?
C6 C7 1.392(5) . ?
C6 H6 0.9300 . ?
C7 C8 1.387(5) . ?
C8 H8 0.9300 . ?
C9 C10 1.382(6) . ?
C9 H9 0.9300 . ?
C10 C11 1.385(6) . ?
C10 H10 0.9300 . ?
C11 C12 1.383(5) . ?
C11 C11 1.507(7) 2_764 ?
C12 C13 1.390(5) . ?
C12 H12 0.9300 . ?
C13 H13 0.9300 . ?
